data_4131007
loop_
_publ_author_name
'Garrett, Benjamin R.'
'Click, Kevin A.'
'Durr, Christopher B.'
'Hadad, Christopher M.'
'Wu, Yiying'

_publ_section_title
;
 [MoO(S<sub>2</sub>)<sub>2</sub>L]<sup>1-</sup> (L = picolinate or
 pyrimidine-2-carboxylate) Complexes as MoS<sub>x</sub>-Inspired
 Electrocatalysts for Hydrogen Production in Aqueous Solution.
;
_journal_issue 41
_journal_name_full 'Journal of the American Chemical Society'
_journal_page_first 13726
_journal_page_last 13731
_journal_paper_doi 10.1021/jacs.6b08652
_journal_volume 138
_journal_year 2016
_chemical_formula_sum 'C14 H24 Mo N2 O3 S4'
_chemical_formula_weight 492.53
_space_group_crystal_system monoclinic
_space_group_IT_number 14
_space_group_name_Hall '-P 2yn'
_space_group_name_H-M_alt 'P 1 21/n 1'
_atom_sites_solution_hydrogens geom
_audit_creation_method SHELXL-2014/7
_cell_angle_alpha 90
_cell_angle_beta 109.872(2)
_cell_angle_gamma 90
_cell_formula_units_Z 4
_cell_length_a 12.6807(10)
_cell_length_b 12.2202(10)
_cell_length_c 13.4341(10)
_cell_measurement_reflns_used 3283
_cell_measurement_temperature 180(2)
_cell_measurement_theta_max 25.68
_cell_measurement_theta_min 2.32
_cell_volume 1957.8(3)
_computing_cell_refinement 'Bruker SAINT'
_computing_data_collection 'Bruker APEX2'
_computing_data_reduction 'Bruker SAINT'
_computing_molecular_graphics 'Bruker SHELXTL'
_computing_publication_material 'Bruker SHELXTL'
_computing_structure_refinement 'SHELXL-2014/7 (Sheldrick, 2014)'
_computing_structure_solution 'SHELXS-97 (Sheldrick 2008)'
_diffrn_ambient_temperature 180(2)
_diffrn_measured_fraction_theta_full 0.999
_diffrn_measured_fraction_theta_max 0.999
_diffrn_measurement_device_type 'Bruker APEX-II CCD'
_diffrn_measurement_method '\f and \w scans'
_diffrn_radiation_type MoK\a
_diffrn_radiation_wavelength 0.71073
_diffrn_reflns_av_R_equivalents 0.0373
_diffrn_reflns_av_unetI/netI 0.0395
_diffrn_reflns_Laue_measured_fraction_full 0.999
_diffrn_reflns_Laue_measured_fraction_max 0.999
_diffrn_reflns_limit_h_max 15
_diffrn_reflns_limit_h_min -15
_diffrn_reflns_limit_k_max 14
_diffrn_reflns_limit_k_min -14
_diffrn_reflns_limit_l_max 15
_diffrn_reflns_limit_l_min -16
_diffrn_reflns_number 11555
_diffrn_reflns_point_group_measured_fraction_full 0.999
_diffrn_reflns_point_group_measured_fraction_max 0.999
_diffrn_reflns_theta_full 25.047
_diffrn_reflns_theta_max 25.047
_diffrn_reflns_theta_min 2.319
_exptl_absorpt_coefficient_mu 1.112
_exptl_absorpt_correction_T_max 0.936
_exptl_absorpt_correction_T_min 0.826
_exptl_absorpt_correction_type multi-scan
_exptl_absorpt_process_details SADABS
_exptl_crystal_colour red
_exptl_crystal_density_diffrn 1.671
_exptl_crystal_description plate
_exptl_crystal_F_000 1008
_exptl_crystal_size_max 0.150
_exptl_crystal_size_mid 0.100
_exptl_crystal_size_min 0.060
_refine_diff_density_max 0.342
_refine_diff_density_min -0.314
_refine_diff_density_rms 0.075
_refine_ls_extinction_method none
_refine_ls_goodness_of_fit_ref 0.984
_refine_ls_hydrogen_treatment constr
_refine_ls_matrix_type full
_refine_ls_number_parameters 221
_refine_ls_number_reflns 3458
_refine_ls_number_restraints 0
_refine_ls_restrained_S_all 0.984
_refine_ls_R_factor_all 0.0388
_refine_ls_R_factor_gt 0.0278
_refine_ls_shift/su_max 0.001
_refine_ls_shift/su_mean 0.000
_refine_ls_structure_factor_coef Fsqd
_refine_ls_weighting_details 'w=1/[\s^2^(Fo^2^)+(0.0359P)^2^+0.4317P] where P=(Fo^2^+2Fc^2^)/3'
_refine_ls_weighting_scheme calc
_refine_ls_wR_factor_gt 0.0641
_refine_ls_wR_factor_ref 0.0706
_reflns_Friedel_coverage 0.000
_reflns_number_gt 2883
_reflns_number_total 3458
_reflns_threshold_expression 'I > 2\s(I)'
_cod_data_source_file ja6b08652_si_003.cif
_cod_data_source_block pic_07_13_2016_0m_a
_cod_original_sg_symbol_H-M 'P 21/n'
_cod_database_code 4131007
_shelx_shelxl_version_number 2014/7
_shelx_space_group_comment
; 
The symmetry employed for this shelxl refinement is uniquely defined 
by the following loop, which should always be used as a source of 
symmetry information in preference to the above space-group names. 
They are only intended as comments. 
;
_shelx_estimated_absorpt_t_min 0.851
_shelx_estimated_absorpt_t_max 0.936

loop_
_space_group_symop_operation_xyz
'x, y, z'
'-x+1/2, y+1/2, -z+1/2'
'-x, -y, -z'
'x-1/2, -y-1/2, z-1/2'

loop_
_atom_site_label
_atom_site_type_symbol
_atom_site_fract_x
_atom_site_fract_y
_atom_site_fract_z
_atom_site_U_iso_or_equiv
_atom_site_adp_type
_atom_site_occupancy
_atom_site_site_symmetry_order
_atom_site_calc_flag
_atom_site_refinement_flags_posn
_atom_site_refinement_flags_adp
Mo1 Mo 0.43156(2) 0.29211(2) 0.58284(2) 0.01928(9) Uani 1 1 d . .
S1 S 0.45381(7) 0.44320(6) 0.70863(6) 0.0290(2) Uani 1 1 d . .
S2 S 0.53599(7) 0.29967(7) 0.76632(6) 0.0282(2) Uani 1 1 d . .
S3 S 0.47073(7) 0.10295(6) 0.59894(6) 0.0293(2) Uani 1 1 d . .
S4 S 0.36147(7) 0.14517(6) 0.45257(6) 0.0296(2) Uani 1 1 d . .
O1 O 0.52577(17) 0.33938(16) 0.52986(15) 0.0239(5) Uani 1 1 d . .
O2 O 0.27234(17) 0.27186(17) 0.60598(16) 0.0254(5) Uani 1 1 d . .
O3 O 0.09009(19) 0.3161(2) 0.55702(18) 0.0416(6) Uani 1 1 d . .
N1 N 0.3073(2) 0.39638(19) 0.46490(18) 0.0207(5) Uani 1 1 d . .
N2 N 0.7543(2) 0.19145(18) 0.42509(19) 0.0197(6) Uani 1 1 d . .
C1 C 0.1825(3) 0.3215(3) 0.5486(2) 0.0261(7) Uani 1 1 d . .
C2 C 0.2012(3) 0.3944(2) 0.4649(2) 0.0232(7) Uani 1 1 d . .
C3 C 0.1175(3) 0.4554(2) 0.3934(3) 0.0308(8) Uani 1 1 d . .
H3 H 0.0432 0.4541 0.3949 0.037 Uiso 1 1 calc R U
C4 C 0.1442(3) 0.5186(3) 0.3196(2) 0.0320(8) Uani 1 1 d . .
H4 H 0.0876 0.5601 0.2689 0.038 Uiso 1 1 calc R U
C5 C 0.2523(3) 0.5210(2) 0.3199(2) 0.0308(8) Uani 1 1 d . .
H5 H 0.2718 0.5646 0.2703 0.037 Uiso 1 1 calc R U
C6 C 0.3326(3) 0.4586(2) 0.3938(2) 0.0255(7) Uani 1 1 d . .
H6 H 0.4077 0.4598 0.3942 0.031 Uiso 1 1 calc R U
C7 C 0.7043(3) 0.1564(3) 0.5080(2) 0.0259(7) Uani 1 1 d . .
H7A H 0.6364 0.2010 0.4988 0.031 Uiso 1 1 calc R U
H7B H 0.6801 0.0792 0.4945 0.031 Uiso 1 1 calc R U
C8 C 0.7808(3) 0.1665(3) 0.6214(2) 0.0362(8) Uani 1 1 d . .
H8A H 0.8452 0.1176 0.6337 0.054 Uiso 1 1 calc R U
H8B H 0.7397 0.1462 0.6687 0.054 Uiso 1 1 calc R U
H8C H 0.8071 0.2422 0.6356 0.054 Uiso 1 1 calc R U
C9 C 0.8587(2) 0.1257(2) 0.4339(3) 0.0278(7) Uani 1 1 d . .
H9A H 0.9194 0.1478 0.4995 0.033 Uiso 1 1 calc R U
H9B H 0.8830 0.1446 0.3734 0.033 Uiso 1 1 calc R U
C10 C 0.8441(3) 0.0024(2) 0.4357(3) 0.0344(8) Uani 1 1 d . .
H10A H 0.8334 -0.0190 0.5019 0.052 Uiso 1 1 calc R U
H10B H 0.9111 -0.0338 0.4306 0.052 Uiso 1 1 calc R U
H10C H 0.7784 -0.0196 0.3756 0.052 Uiso 1 1 calc R U
C11 C 0.7865(3) 0.3118(2) 0.4415(2) 0.0271(7) Uani 1 1 d . .
H11A H 0.7232 0.3527 0.4511 0.033 Uiso 1 1 calc R U
H11B H 0.8514 0.3191 0.5078 0.033 Uiso 1 1 calc R U
C12 C 0.8163(3) 0.3648(3) 0.3526(3) 0.0343(8) Uani 1 1 d . .
H12A H 0.8776 0.3241 0.3410 0.052 Uiso 1 1 calc R U
H12B H 0.8398 0.4406 0.3717 0.052 Uiso 1 1 calc R U
H12C H 0.7506 0.3640 0.2877 0.052 Uiso 1 1 calc R U
C13 C 0.6687(3) 0.1728(3) 0.3166(2) 0.0274(7) Uani 1 1 d . .
H13A H 0.6461 0.0949 0.3106 0.033 Uiso 1 1 calc R U
H13B H 0.7047 0.1870 0.2630 0.033 Uiso 1 1 calc R U
C14 C 0.5636(3) 0.2430(3) 0.2904(3) 0.0348(8) Uani 1 1 d . .
H14A H 0.5202 0.2210 0.3351 0.052 Uiso 1 1 calc R U
H14B H 0.5180 0.2330 0.2157 0.052 Uiso 1 1 calc R U
H14C H 0.5850 0.3201 0.3034 0.052 Uiso 1 1 calc R U

loop_
_atom_site_aniso_label
_atom_site_aniso_U_11
_atom_site_aniso_U_22
_atom_site_aniso_U_33
_atom_site_aniso_U_23
_atom_site_aniso_U_13
_atom_site_aniso_U_12
Mo1 0.02157(16) 0.01685(15) 0.02129(15) 0.00098(11) 0.00972(12) -0.00077(11)
S1 0.0384(5) 0.0231(4) 0.0291(4) -0.0031(4) 0.0163(4) -0.0011(4)
S2 0.0289(5) 0.0304(5) 0.0239(4) 0.0017(3) 0.0074(4) -0.0014(4)
S3 0.0326(5) 0.0187(4) 0.0353(5) 0.0020(3) 0.0100(4) -0.0005(3)
S4 0.0382(5) 0.0225(4) 0.0277(4) -0.0036(3) 0.0108(4) -0.0060(4)
O1 0.0263(12) 0.0210(11) 0.0284(11) -0.0015(9) 0.0148(10) -0.0023(9)
O2 0.0250(13) 0.0289(12) 0.0252(11) 0.0038(10) 0.0121(10) -0.0026(10)
O3 0.0221(14) 0.0666(18) 0.0382(14) 0.0067(12) 0.0131(12) -0.0033(12)
N1 0.0230(14) 0.0199(13) 0.0199(12) 0.0006(11) 0.0082(11) 0.0005(11)
N2 0.0208(14) 0.0167(13) 0.0236(13) -0.0045(10) 0.0100(11) -0.0006(10)
C1 0.0280(19) 0.0272(18) 0.0218(16) -0.0052(14) 0.0066(15) -0.0038(14)
C2 0.0300(18) 0.0177(16) 0.0214(15) -0.0063(13) 0.0078(14) -0.0021(13)
C3 0.0262(19) 0.0247(18) 0.0356(19) -0.0048(15) 0.0029(16) -0.0003(14)
C4 0.038(2) 0.0216(17) 0.0253(17) -0.0014(14) -0.0044(16) 0.0028(15)
C5 0.047(2) 0.0197(17) 0.0235(17) 0.0017(14) 0.0082(16) -0.0052(15)
C6 0.0321(19) 0.0195(16) 0.0257(17) -0.0008(13) 0.0110(15) -0.0030(14)
C7 0.0254(18) 0.0249(17) 0.0298(17) 0.0009(14) 0.0125(15) -0.0014(14)
C8 0.043(2) 0.038(2) 0.0281(18) 0.0031(16) 0.0128(17) -0.0048(17)
C9 0.0191(17) 0.0287(18) 0.0370(19) -0.0012(15) 0.0113(15) 0.0027(14)
C10 0.037(2) 0.0221(18) 0.047(2) 0.0012(16) 0.0173(18) 0.0070(15)
C11 0.0288(19) 0.0209(17) 0.0328(18) -0.0062(14) 0.0119(15) -0.0035(14)
C12 0.039(2) 0.0229(17) 0.048(2) 0.0035(16) 0.0232(18) -0.0041(15)
C13 0.0267(18) 0.0298(18) 0.0251(17) -0.0059(14) 0.0078(15) -0.0046(14)
C14 0.026(2) 0.038(2) 0.037(2) 0.0019(16) 0.0055(16) 0.0007(16)

loop_
_atom_type_symbol
_atom_type_description
_atom_type_scat_dispersion_real
_atom_type_scat_dispersion_imag
_atom_type_scat_source
C C 0.0033 0.0016 'International Tables Vol C Tables 4.2.6.8 and 6.1.1.4'
H H 0.0000 0.0000 'International Tables Vol C Tables 4.2.6.8 and 6.1.1.4'
N N 0.0061 0.0033 'International Tables Vol C Tables 4.2.6.8 and 6.1.1.4'
O O 0.0106 0.0060 'International Tables Vol C Tables 4.2.6.8 and 6.1.1.4'
Mo Mo -1.6832 0.6857 'International Tables Vol C Tables 4.2.6.8 and 6.1.1.4'
S S 0.1246 0.1234 'International Tables Vol C Tables 4.2.6.8 and 6.1.1.4'

loop_
_geom_angle_atom_site_label_1
_geom_angle_atom_site_label_2
_geom_angle_atom_site_label_3
_geom_angle
O1 Mo1 O2 158.61(9)
O1 Mo1 N1 86.27(9)
O2 Mo1 N1 72.34(8)
O1 Mo1 S3 102.54(7)
O2 Mo1 S3 93.01(6)
N1 Mo1 S3 134.82(6)
O1 Mo1 S2 101.54(7)
O2 Mo1 S2 94.24(6)
N1 Mo1 S2 136.93(6)
S3 Mo1 S2 85.24(3)
O1 Mo1 S4 94.96(7)
O2 Mo1 S4 83.63(6)
N1 Mo1 S4 85.05(6)
S3 Mo1 S4 50.37(3)
S2 Mo1 S4 135.17(3)
O1 Mo1 S1 95.78(7)
O2 Mo1 S1 83.18(6)
N1 Mo1 S1 86.97(6)
S3 Mo1 S1 134.66(3)
S2 Mo1 S1 50.33(3)
S4 Mo1 S1 166.16(3)
S2 S1 Mo1 62.73(3)
S1 S2 Mo1 66.93(3)
S4 S3 Mo1 67.21(3)
S3 S4 Mo1 62.42(3)
C1 O2 Mo1 122.64(19)
C6 N1 C2 119.4(3)
C6 N1 Mo1 123.4(2)
C2 N1 Mo1 117.23(19)
C13 N2 C9 108.5(2)
C13 N2 C7 108.8(2)
C9 N2 C7 111.4(2)
C13 N2 C11 110.8(2)
C9 N2 C11 108.4(2)
C7 N2 C11 108.9(2)
O3 C1 O2 127.0(3)
O3 C1 C2 120.0(3)
O2 C1 C2 113.0(3)
N1 C2 C3 121.5(3)
N1 C2 C1 114.8(3)
C3 C2 C1 123.8(3)
C2 C3 C4 118.8(3)
C2 C3 H3 120.6
C4 C3 H3 120.6
C5 C4 C3 119.8(3)
C5 C4 H4 120.1
C3 C4 H4 120.1
C4 C5 C6 118.8(3)
C4 C5 H5 120.6
C6 C5 H5 120.6
N1 C6 C5 121.8(3)
N1 C6 H6 119.1
C5 C6 H6 119.1
C8 C7 N2 115.6(2)
C8 C7 H7A 108.4
N2 C7 H7A 108.4
C8 C7 H7B 108.4
N2 C7 H7B 108.4
H7A C7 H7B 107.4
C7 C8 H8A 109.5
C7 C8 H8B 109.5
H8A C8 H8B 109.5
C7 C8 H8C 109.5
H8A C8 H8C 109.5
H8B C8 H8C 109.5
N2 C9 C10 114.7(2)
N2 C9 H9A 108.6
C10 C9 H9A 108.6
N2 C9 H9B 108.6
C10 C9 H9B 108.6
H9A C9 H9B 107.6
C9 C10 H10A 109.5
C9 C10 H10B 109.5
H10A C10 H10B 109.5
C9 C10 H10C 109.5
H10A C10 H10C 109.5
H10B C10 H10C 109.5
C12 C11 N2 115.2(2)
C12 C11 H11A 108.5
N2 C11 H11A 108.5
C12 C11 H11B 108.5
N2 C11 H11B 108.5
H11A C11 H11B 107.5
C11 C12 H12A 109.5
C11 C12 H12B 109.5
H12A C12 H12B 109.5
C11 C12 H12C 109.5
H12A C12 H12C 109.5
H12B C12 H12C 109.5
N2 C13 C14 115.1(2)
N2 C13 H13A 108.5
C14 C13 H13A 108.5
N2 C13 H13B 108.5
C14 C13 H13B 108.5
H13A C13 H13B 107.5
C13 C14 H14A 109.5
C13 C14 H14B 109.5
H14A C14 H14B 109.5
C13 C14 H14C 109.5
H14A C14 H14C 109.5
H14B C14 H14C 109.5

loop_
_geom_bond_atom_site_label_1
_geom_bond_atom_site_label_2
_geom_bond_distance
Mo1 O1 1.687(2)
Mo1 O2 2.159(2)
Mo1 N1 2.218(2)
Mo1 S3 2.3587(8)
Mo1 S2 2.3705(8)
Mo1 S4 2.4534(8)
Mo1 S1 2.4536(8)
S1 S2 2.0528(11)
S3 S4 2.0495(12)
O2 C1 1.290(4)
O3 C1 1.217(4)
N1 C6 1.342(4)
N1 C2 1.346(4)
N2 C13 1.509(4)
N2 C9 1.519(4)
N2 C7 1.519(4)
N2 C11 1.522(3)
C1 C2 1.516(4)
C2 C3 1.382(4)
C3 C4 1.387(4)
C3 H3 0.9500
C4 C5 1.370(5)
C4 H4 0.9500
C5 C6 1.385(4)
C5 H5 0.9500
C6 H6 0.9500
C7 C8 1.508(4)
C7 H7A 0.9900
C7 H7B 0.9900
C8 H8A 0.9800
C8 H8B 0.9800
C8 H8C 0.9800
C9 C10 1.519(4)
C9 H9A 0.9900
C9 H9B 0.9900
C10 H10A 0.9800
C10 H10B 0.9800
C10 H10C 0.9800
C11 C12 1.515(4)
C11 H11A 0.9900
C11 H11B 0.9900
C12 H12A 0.9800
C12 H12B 0.9800
C12 H12C 0.9800
C13 C14 1.521(4)
C13 H13A 0.9900
C13 H13B 0.9900
C14 H14A 0.9800
C14 H14B 0.9800
C14 H14C 0.9800
